data_7226223
loop_
_publ_author_name
'Li, Xin'
'Li, Xiao-Ming'
'Li, Xiao-Dong'
'Xu, Gang-Ming'
'Liu, Yang'
'Wang, Bin-Gui'

_publ_section_title
;
 20-Nor-isopimarane cycloethers from the deep-sea sediment-derived fungus
 Aspergillus wentii SD-310
;
_journal_issue 79
_journal_name_full 'RSC Adv.'
_journal_page_first 75981
_journal_paper_doi 10.1039/C6RA17638K
_journal_volume 6
_journal_year 2016
_chemical_formula_sum 'C19 H26 O4'
_chemical_formula_weight 318.40
_chemical_name_systematic
; 
 ? 
;
_space_group_IT_number 18
_symmetry_cell_setting orthorhombic
_symmetry_space_group_name_Hall 'P 2 2ab'
_symmetry_space_group_name_H-M 'P 21 21 2'
_atom_sites_solution_hydrogens geom
_atom_sites_solution_primary direct
_atom_sites_solution_secondary difmap
_audit_creation_method SHELXL-97
_audit_update_record
;
2016-02-17 deposited with the CCDC.
2016-08-01 downloaded from the CCDC.
;
_cell_angle_alpha 90.00
_cell_angle_beta 90.00
_cell_angle_gamma 90.00
_cell_formula_units_Z 4
_cell_length_a 20.3794(7)
_cell_length_b 9.1072(3)
_cell_length_c 9.1422(3)
_cell_measurement_reflns_used 1903
_cell_measurement_temperature 293(2)
_cell_measurement_theta_max 71.5780
_cell_measurement_theta_min 4.8500
_cell_volume 1696.79(10)
_computing_cell_refinement 'Bruker FRAMBO'
_computing_data_collection 'Bruker FRAMBO'
_computing_data_reduction 'Bruker SAINT'
_computing_molecular_graphics 'Bruker SHELXTL'
_computing_publication_material 'Bruker SHELXTL'
_computing_structure_refinement 'SHELXL-97 (Sheldrick, 1997)'
_computing_structure_solution 'SHELXS-97 (Sheldrick, 1990)'
_diffrn_ambient_temperature 293(2)
_diffrn_measured_fraction_theta_full 0.999
_diffrn_measured_fraction_theta_max 0.999
_diffrn_measurement_device_type 'CCD area detector'
_diffrn_measurement_method 'phi and omega scans'
_diffrn_radiation_monochromator graphite
_diffrn_radiation_source 'fine-focus sealed tube'
_diffrn_radiation_type CuK\a
_diffrn_radiation_wavelength 1.54178
_diffrn_reflns_av_R_equivalents 0.0191
_diffrn_reflns_av_sigmaI/netI 0.0357
_diffrn_reflns_limit_h_max 24
_diffrn_reflns_limit_h_min -21
_diffrn_reflns_limit_k_max 7
_diffrn_reflns_limit_k_min -10
_diffrn_reflns_limit_l_max 10
_diffrn_reflns_limit_l_min -10
_diffrn_reflns_number 3560
_diffrn_reflns_theta_full 66.19
_diffrn_reflns_theta_max 66.19
_diffrn_reflns_theta_min 4.34
_exptl_absorpt_coefficient_mu 0.693
_exptl_absorpt_correction_T_max 0.7364
_exptl_absorpt_correction_T_min 0.7231
_exptl_absorpt_correction_type multi-scan
_exptl_absorpt_process_details sadabs
_exptl_crystal_density_diffrn 1.246
_exptl_crystal_density_method 'not measured'
_exptl_crystal_F_000 688
_exptl_crystal_size_max 0.50
_exptl_crystal_size_mid 0.48
_exptl_crystal_size_min 0.47
_refine_diff_density_max 0.153
_refine_diff_density_min -0.184
_refine_diff_density_rms 0.037
_refine_ls_abs_structure_details 'Flack H D (1983), Acta Cryst. A39, 876-881'
_refine_ls_abs_structure_Flack 0.0(3)
_refine_ls_extinction_coef 0.0147(9)
_refine_ls_extinction_expression Fc^*^=kFc[1+0.001xFc^2^\l^3^/sin(2\q)]^-1/4^
_refine_ls_extinction_method SHELXL
_refine_ls_goodness_of_fit_ref 1.051
_refine_ls_hydrogen_treatment mixed
_refine_ls_matrix_type full
_refine_ls_number_parameters 216
_refine_ls_number_reflns 2576
_refine_ls_number_restraints 0
_refine_ls_restrained_S_all 1.051
_refine_ls_R_factor_all 0.0454
_refine_ls_R_factor_gt 0.0421
_refine_ls_shift/su_max 0.001
_refine_ls_shift/su_mean 0.000
_refine_ls_structure_factor_coef Fsqd
_refine_ls_weighting_details 'calc w=1/[\s^2^(Fo^2^)+(0.0516P)^2^+0.3424P] where P=(Fo^2^+2Fc^2^)/3'
_refine_ls_weighting_scheme calc
_refine_ls_wR_factor_gt 0.1064
_refine_ls_wR_factor_ref 0.1087
_reflns_number_gt 2365
_reflns_number_total 2576
_reflns_threshold_expression >2sigma(I)
_cod_data_source_file c6ra17638k2.cif
_cod_data_source_block 151012a
_cod_depositor_comments
;
The following automatic conversions were performed:

'_symmetry_cell_setting' value 'Orthorhombic' changed to
'orthorhombic' according to
/usr/data/users/saulius/crontab/automatic-downloads/rss-feeds/RSC/lib/dictionaries/cif_core.dic
dictionary named 'cif_core.dic' version 2.4.2 from 2011-04-26.

Automatic conversion script
Id: cif_fix_values 4268 2015-11-12 08:31:59Z antanas 
;
_cod_original_sg_symbol_H-M P2(1)2(1)2
_cod_database_code 7226223

loop_
_symmetry_equiv_pos_as_xyz
'x, y, z'
'-x, -y, z'
'-x+1/2, y+1/2, -z'
'x+1/2, -y+1/2, -z'

loop_
_atom_site_label
_atom_site_type_symbol
_atom_site_fract_x
_atom_site_fract_y
_atom_site_fract_z
_atom_site_U_iso_or_equiv
_atom_site_adp_type
_atom_site_occupancy
_atom_site_symmetry_multiplicity
_atom_site_calc_flag
_atom_site_refinement_flags
O1 O 0.60323(13) 0.7688(2) -0.17470(18) 0.0681(6) Uani 1 1 d .
H1 H 0.5924 0.7280 -0.2509 0.102 Uiso 1 1 calc R
O2 O 0.55570(8) 0.60544(17) 0.60065(15) 0.0392(4) Uani 1 1 d .
H2 H 0.5200 0.6459 0.5909 0.059 Uiso 1 1 calc R
O3 O 0.56097(8) 0.2634(2) 0.6048(2) 0.0560(5) Uani 1 1 d .
O4 O 0.67309(11) -0.0269(2) 0.6721(3) 0.0713(6) Uani 1 1 d .
H4 H 0.6539 -0.0839 0.7268 0.107 Uiso 1 1 calc R
C1 C 0.67392(16) 0.4680(3) 0.0571(3) 0.0539(7) Uani 1 1 d .
H1A H 0.6529 0.3855 0.0091 0.065 Uiso 1 1 calc R
H1B H 0.7186 0.4397 0.0800 0.065 Uiso 1 1 calc R
C2 C 0.67497(16) 0.5987(3) -0.0469(3) 0.0595(8) Uani 1 1 d .
H2A H 0.7050 0.6727 -0.0104 0.071 Uiso 1 1 calc R
H2B H 0.6903 0.5673 -0.1424 0.071 Uiso 1 1 calc R
C3 C 0.60762(16) 0.6628(3) -0.0603(3) 0.0513(7) Uani 1 1 d .
H3 H 0.5774 0.5825 -0.0841 0.062 Uiso 1 1 calc R
C4 C 0.58406(13) 0.7327(3) 0.0827(3) 0.0458(6) Uani 1 1 d .
C5 C 0.59870(12) 0.6279(2) 0.2109(2) 0.0366(5) Uani 1 1 d .
C6 C 0.57130(11) 0.6613(2) 0.3466(2) 0.0375(5) Uani 1 1 d .
H6 H 0.5463 0.7461 0.3573 0.045 Uiso 1 1 calc R
C7 C 0.58070(11) 0.5705(2) 0.4647(2) 0.0334(5) Uani 1 1 d .
C8 C 0.61619(10) 0.4408(2) 0.4520(2) 0.0329(5) Uani 1 1 d .
C9 C 0.64454(11) 0.4065(2) 0.3172(2) 0.0351(5) Uani 1 1 d .
C10 C 0.63763(11) 0.5024(3) 0.1982(2) 0.0377(5) Uani 1 1 d .
C11 C 0.68289(13) 0.2654(3) 0.3003(3) 0.0465(6) Uani 1 1 d .
H11A H 0.7294 0.2885 0.2995 0.056 Uiso 1 1 calc R
H11B H 0.6721 0.2218 0.2065 0.056 Uiso 1 1 calc R
C12 C 0.66988(14) 0.1530(3) 0.4201(3) 0.0466(6) Uani 1 1 d .
H12A H 0.7018 0.0744 0.4126 0.056 Uiso 1 1 calc R
H12B H 0.6267 0.1107 0.4059 0.056 Uiso 1 1 calc R
C13 C 0.67368(11) 0.2206(3) 0.5728(3) 0.0397(5) Uani 1 1 d .
C14 C 0.62268(11) 0.3419(3) 0.5830(3) 0.0371(5) Uani 1 1 d .
H14 H 0.6318 0.4019 0.6697 0.045 Uiso 1 1 calc R
C15 C 0.57372(13) 0.1243(3) 0.6699(3) 0.0573(7) Uani 1 1 d .
H15A H 0.5583 0.0458 0.6070 0.069 Uiso 1 1 calc R
H15B H 0.5517 0.1165 0.7636 0.069 Uiso 1 1 calc R
C16 C 0.64707(13) 0.1151(3) 0.6895(3) 0.0477(6) Uani 1 1 d .
H16 H 0.6587 0.1523 0.7866 0.057 Uiso 1 1 calc R
C17 C 0.61871(17) 0.8811(3) 0.1068(3) 0.0620(8) Uani 1 1 d .
H17A H 0.6654 0.8664 0.1076 0.093 Uiso 1 1 calc R
H17B H 0.6051 0.9220 0.1987 0.093 Uiso 1 1 calc R
H17C H 0.6073 0.9472 0.0291 0.093 Uiso 1 1 calc R
C18 C 0.51010(16) 0.7594(4) 0.0720(3) 0.0714(9) Uani 1 1 d .
H18A H 0.5010 0.8209 -0.0109 0.107 Uiso 1 1 calc R
H18B H 0.4950 0.8068 0.1595 0.107 Uiso 1 1 calc R
H18C H 0.4879 0.6672 0.0605 0.107 Uiso 1 1 calc R
C19 C 0.74264(13) 0.2721(3) 0.6092(4) 0.0601(8) Uani 1 1 d .
H19A H 0.7566 0.3428 0.5378 0.090 Uiso 1 1 calc R
H19B H 0.7720 0.1897 0.6083 0.090 Uiso 1 1 calc R
H19C H 0.7429 0.3165 0.7044 0.090 Uiso 1 1 calc R

loop_
_atom_site_aniso_label
_atom_site_aniso_U_11
_atom_site_aniso_U_22
_atom_site_aniso_U_33
_atom_site_aniso_U_23
_atom_site_aniso_U_13
_atom_site_aniso_U_12
O1 0.1170(17) 0.0556(11) 0.0316(8) 0.0109(9) -0.0125(10) -0.0292(13)
O2 0.0441(8) 0.0412(9) 0.0323(7) -0.0038(7) 0.0017(7) 0.0093(8)
O3 0.0409(9) 0.0585(10) 0.0687(11) 0.0260(10) 0.0120(9) 0.0081(9)
O4 0.0763(13) 0.0417(11) 0.0958(16) 0.0245(11) 0.0315(13) 0.0160(10)
C1 0.0723(17) 0.0475(14) 0.0418(12) 0.0001(12) 0.0158(13) -0.0006(14)
C2 0.087(2) 0.0565(16) 0.0353(12) -0.0009(13) 0.0183(13) -0.0156(16)
C3 0.0790(18) 0.0409(12) 0.0340(12) 0.0064(11) -0.0085(13) -0.0228(14)
C4 0.0612(15) 0.0412(12) 0.0349(11) 0.0060(11) -0.0082(11) -0.0089(12)
C5 0.0432(12) 0.0342(11) 0.0323(10) 0.0021(10) -0.0047(9) -0.0052(10)
C6 0.0399(11) 0.0328(11) 0.0398(12) 0.0006(10) -0.0049(10) 0.0059(10)
C7 0.0370(11) 0.0328(11) 0.0305(10) -0.0042(9) 0.0003(8) -0.0013(10)
C8 0.0351(11) 0.0327(10) 0.0307(10) 0.0000(9) -0.0015(8) -0.0010(9)
C9 0.0370(10) 0.0320(11) 0.0362(11) -0.0027(10) 0.0018(9) -0.0017(9)
C10 0.0447(12) 0.0364(11) 0.0321(11) -0.0016(11) 0.0038(9) -0.0062(10)
C11 0.0538(14) 0.0411(13) 0.0448(12) -0.0008(12) 0.0123(11) 0.0053(12)
C12 0.0559(14) 0.0310(11) 0.0528(14) -0.0023(11) 0.0146(13) 0.0028(11)
C13 0.0402(11) 0.0346(11) 0.0443(12) 0.0067(10) 0.0004(10) 0.0018(10)
C14 0.0403(12) 0.0359(11) 0.0351(11) -0.0004(10) -0.0013(10) 0.0032(10)
C15 0.0540(15) 0.0527(15) 0.0650(16) 0.0212(14) 0.0159(14) 0.0041(13)
C16 0.0546(14) 0.0377(12) 0.0509(13) 0.0077(12) 0.0044(12) 0.0058(12)
C17 0.103(2) 0.0393(13) 0.0436(14) 0.0029(12) -0.0092(15) -0.0102(16)
C18 0.0715(19) 0.087(2) 0.0552(15) 0.0223(18) -0.0142(15) 0.0053(19)
C19 0.0483(14) 0.0509(15) 0.0810(19) 0.0160(16) -0.0091(14) -0.0018(13)

loop_
_atom_type_symbol
_atom_type_description
_atom_type_scat_dispersion_real
_atom_type_scat_dispersion_imag
_atom_type_scat_source
C C 0.0181 0.0091 'International Tables Vol C Tables 4.2.6.8 and 6.1.1.4'
H H 0.0000 0.0000 'International Tables Vol C Tables 4.2.6.8 and 6.1.1.4'
O O 0.0492 0.0322 'International Tables Vol C Tables 4.2.6.8 and 6.1.1.4'

loop_
_geom_angle_atom_site_label_1
_geom_angle_atom_site_label_2
_geom_angle_atom_site_label_3
_geom_angle
C3 O1 H1 109.5
C7 O2 H2 109.5
C15 O3 C14 109.58(18)
C16 O4 H4 109.5
C10 C1 C2 112.1(2)
C10 C1 H1A 109.2
C2 C1 H1A 109.2
C10 C1 H1B 109.2
C2 C1 H1B 109.2
H1A C1 H1B 107.9
C3 C2 C1 110.1(2)
C3 C2 H2A 109.6
C1 C2 H2A 109.6
C3 C2 H2B 109.6
C1 C2 H2B 109.6
H2A C2 H2B 108.2
O1 C3 C2 112.4(2)
O1 C3 C4 109.0(2)
C2 C3 C4 112.3(2)
O1 C3 H3 107.6
C2 C3 H3 107.6
C4 C3 H3 107.6
C18 C4 C3 108.7(2)
C18 C4 C5 109.8(2)
C3 C4 C5 109.4(2)
C18 C4 C17 108.7(3)
C3 C4 C17 110.0(2)
C5 C4 C17 110.25(19)
C6 C5 C10 118.66(19)
C6 C5 C4 117.7(2)
C10 C5 C4 123.7(2)
C7 C6 C5 120.9(2)
C7 C6 H6 119.6
C5 C6 H6 119.6
C6 C7 O2 121.19(19)
C6 C7 C8 121.20(19)
O2 C7 C8 117.61(19)
C7 C8 C9 118.66(19)
C7 C8 C14 119.19(19)
C9 C8 C14 122.15(19)
C8 C9 C10 120.22(19)
C8 C9 C11 119.6(2)
C10 C9 C11 120.1(2)
C5 C10 C9 120.20(19)
C5 C10 C1 121.0(2)
C9 C10 C1 118.7(2)
C9 C11 C12 114.07(19)
C9 C11 H11A 108.7
C12 C11 H11A 108.7
C9 C11 H11B 108.7
C12 C11 H11B 108.7
H11A C11 H11B 107.6
C11 C12 C13 112.17(19)
C11 C12 H12A 109.2
C13 C12 H12A 109.2
C11 C12 H12B 109.2
C13 C12 H12B 109.2
H12A C12 H12B 107.9
C19 C13 C14 113.3(2)
C19 C13 C12 111.8(2)
C14 C13 C12 108.3(2)
C19 C13 C16 111.6(2)
C14 C13 C16 99.82(19)
C12 C13 C16 111.4(2)
O3 C14 C8 109.02(18)
O3 C14 C13 104.01(18)
C8 C14 C13 116.50(19)
O3 C14 H14 109.0
C8 C14 H14 109.0
C13 C14 H14 109.0
O3 C15 C16 106.3(2)
O3 C15 H15A 110.5
C16 C15 H15A 110.5
O3 C15 H15B 110.5
C16 C15 H15B 110.5
H15A C15 H15B 108.7
O4 C16 C15 114.3(2)
O4 C16 C13 111.4(2)
C15 C16 C13 103.5(2)
O4 C16 H16 109.2
C15 C16 H16 109.2
C13 C16 H16 109.2
C4 C17 H17A 109.5
C4 C17 H17B 109.5
H17A C17 H17B 109.5
C4 C17 H17C 109.5
H17A C17 H17C 109.5
H17B C17 H17C 109.5
C4 C18 H18A 109.5
C4 C18 H18B 109.5
H18A C18 H18B 109.5
C4 C18 H18C 109.5
H18A C18 H18C 109.5
H18B C18 H18C 109.5
C13 C19 H19A 109.5
C13 C19 H19B 109.5
H19A C19 H19B 109.5
C13 C19 H19C 109.5
H19A C19 H19C 109.5
H19B C19 H19C 109.5

loop_
_geom_bond_atom_site_label_1
_geom_bond_atom_site_label_2
_geom_bond_distance
O1 C3 1.426(3)
O1 H1 0.8200
O2 C7 1.380(2)
O2 H2 0.8200
O3 C15 1.423(3)
O3 C14 1.460(3)
O4 C16 1.407(3)
O4 H4 0.8200
C1 C10 1.520(3)
C1 C2 1.524(4)
C1 H1A 0.9700
C1 H1B 0.9700
C2 C3 1.496(4)
C2 H2A 0.9700
C2 H2B 0.9700
C3 C4 1.531(4)
C3 H3 0.9800
C4 C18 1.530(4)
C4 C5 1.540(3)
C4 C17 1.540(3)
C5 C6 1.394(3)
C5 C10 1.396(3)
C6 C7 1.373(3)
C6 H6 0.9300
C7 C8 1.390(3)
C8 C9 1.397(3)
C8 C14 1.505(3)
C9 C10 1.402(3)
C9 C11 1.511(3)
C11 C12 1.523(3)
C11 H11A 0.9700
C11 H11B 0.9700
C12 C13 1.528(3)
C12 H12A 0.9700
C12 H12B 0.9700
C13 C19 1.518(3)
C13 C14 1.519(3)
C13 C16 1.535(3)
C14 H14 0.9800
C15 C16 1.508(4)
C15 H15A 0.9700
C15 H15B 0.9700
C16 H16 0.9800
C17 H17A 0.9600
C17 H17B 0.9600
C17 H17C 0.9600
C18 H18A 0.9600
C18 H18B 0.9600
C18 H18C 0.9600
C19 H19A 0.9600
C19 H19B 0.9600
C19 H19C 0.9600

loop_
_geom_torsion_atom_site_label_1
_geom_torsion_atom_site_label_2
_geom_torsion_atom_site_label_3
_geom_torsion_atom_site_label_4
_geom_torsion
C10 C1 C2 C3 -47.7(3)
C1 C2 C3 O1 -169.9(2)
C1 C2 C3 C4 66.7(3)
O1 C3 C4 C18 69.0(3)
C2 C3 C4 C18 -165.7(2)
O1 C3 C4 C5 -171.2(2)
C2 C3 C4 C5 -45.9(3)
O1 C3 C4 C17 -49.9(3)
C2 C3 C4 C17 75.3(3)
C18 C4 C5 C6 -50.6(3)
C3 C4 C5 C6 -169.7(2)
C17 C4 C5 C6 69.2(3)
C18 C4 C5 C10 129.4(3)
C3 C4 C5 C10 10.3(3)
C17 C4 C5 C10 -110.8(3)
C10 C5 C6 C7 -1.9(3)
C4 C5 C6 C7 178.1(2)
C5 C6 C7 O2 177.7(2)
C5 C6 C7 C8 -1.8(3)
C6 C7 C8 C9 2.4(3)
O2 C7 C8 C9 -177.09(19)
C6 C7 C8 C14 -177.4(2)
O2 C7 C8 C14 3.1(3)
C7 C8 C9 C10 0.7(3)
C14 C8 C9 C10 -179.5(2)
C7 C8 C9 C11 -179.5(2)
C14 C8 C9 C11 0.3(3)
C6 C5 C10 C9 4.9(3)
C4 C5 C10 C9 -175.1(2)
C6 C5 C10 C1 -174.3(2)
C4 C5 C10 C1 5.8(3)
C8 C9 C10 C5 -4.3(3)
C11 C9 C10 C5 175.8(2)
C8 C9 C10 C1 174.8(2)
C11 C9 C10 C1 -5.0(3)
C2 C1 C10 C5 13.0(4)
C2 C1 C10 C9 -166.1(2)
C8 C9 C11 C12 17.3(3)
C10 C9 C11 C12 -162.9(2)
C9 C11 C12 C13 -48.2(3)
C11 C12 C13 C19 -65.9(3)
C11 C12 C13 C14 59.7(3)
C11 C12 C13 C16 168.5(2)
C15 O3 C14 C8 150.1(2)
C15 O3 C14 C13 25.2(3)
C7 C8 C14 O3 75.8(2)
C9 C8 C14 O3 -104.0(2)
C7 C8 C14 C13 -167.0(2)
C9 C8 C14 C13 13.3(3)
C19 C13 C14 O3 -157.4(2)
C12 C13 C14 O3 77.9(2)
C16 C13 C14 O3 -38.6(2)
C19 C13 C14 C8 82.6(3)
C12 C13 C14 C8 -42.0(3)
C16 C13 C14 C8 -158.6(2)
C14 O3 C15 C16 -0.1(3)
O3 C15 C16 O4 -145.9(2)
O3 C15 C16 C13 -24.7(3)
C19 C13 C16 O4 -78.4(3)
C14 C13 C16 O4 161.6(2)
C12 C13 C16 O4 47.4(3)
C19 C13 C16 C15 158.4(2)
C14 C13 C16 C15 38.4(3)
C12 C13 C16 C15 -75.9(3)
